data_4069243
loop_
_publ_author_name
'Buckley, Heather L.'
'Wang, Tongen'
'Tran, Olivia'
'Love, Jennifer A.'

_publ_section_title
;
 Selective Platinum-Catalyzed C&#x2212;F Bond Activation as a Route to
 Fluorinated Aryl Methyl Ethers
;
_journal_issue 8
_journal_name_full Organometallics
_journal_page_first 2356
_journal_paper_doi 10.1021/om900100f
_journal_volume 28
_journal_year 2009
_chemical_formula_sum 'C8 H6 F2 O2'
_chemical_formula_weight 172.13
_chemical_name_systematic
;
 ?
;
_space_group_IT_number 61
_symmetry_cell_setting orthorhombic
_symmetry_space_group_name_Hall '-P 2ac 2ab'
_symmetry_space_group_name_H-M 'P b c a'
_atom_sites_solution_hydrogens geom
_atom_sites_solution_primary direct
_atom_sites_solution_secondary difmap
_audit_creation_method SHELXL-97
_cell_angle_alpha 90.00
_cell_angle_beta 90.00
_cell_angle_gamma 90.00
_cell_formula_units_Z 8
_cell_length_a 13.825(5)
_cell_length_b 7.234(3)
_cell_length_c 14.469(5)
_cell_measurement_reflns_used 3180
_cell_measurement_temperature 173(2)
_cell_measurement_theta_max 24.89
_cell_measurement_theta_min 2.82
_cell_volume 1447.0(9)
_computing_structure_refinement 'SHELXL-97 (Sheldrick, 1997)'
_diffrn_ambient_temperature 173(2)
_diffrn_measured_fraction_theta_full 0.971
_diffrn_measured_fraction_theta_max 0.971
_diffrn_measurement_device_type 'Bruker X8 APEX II'
_diffrn_measurement_method 'area detector'
_diffrn_radiation_monochromator graphite
_diffrn_radiation_source 'fine-focus sealed tube'
_diffrn_radiation_type MoK\a
_diffrn_radiation_wavelength 0.71073
_diffrn_reflns_av_R_equivalents 0.0502
_diffrn_reflns_av_sigmaI/netI 0.0354
_diffrn_reflns_limit_h_max 16
_diffrn_reflns_limit_h_min -16
_diffrn_reflns_limit_k_max 5
_diffrn_reflns_limit_k_min -8
_diffrn_reflns_limit_l_max 17
_diffrn_reflns_limit_l_min -17
_diffrn_reflns_number 8890
_diffrn_reflns_theta_full 25.02
_diffrn_reflns_theta_max 25.02
_diffrn_reflns_theta_min 2.82
_exptl_absorpt_coefficient_mu 0.146
_exptl_absorpt_correction_T_max 0.993
_exptl_absorpt_correction_T_min 0.608
_exptl_absorpt_correction_type multi-scan
_exptl_crystal_colour colourless
_exptl_crystal_density_diffrn 1.580
_exptl_crystal_density_method 'not measured'
_exptl_crystal_description needle
_exptl_crystal_F_000 704
_exptl_crystal_size_max 0.50
_exptl_crystal_size_mid 0.10
_exptl_crystal_size_min 0.05
_refine_diff_density_max 0.167
_refine_diff_density_min -0.287
_refine_diff_density_rms 0.070
_refine_ls_extinction_method none
_refine_ls_goodness_of_fit_ref 1.057
_refine_ls_hydrogen_treatment constr
_refine_ls_matrix_type full
_refine_ls_number_parameters 110
_refine_ls_number_reflns 1244
_refine_ls_number_restraints 0
_refine_ls_restrained_S_all 1.057
_refine_ls_R_factor_all 0.0617
_refine_ls_R_factor_gt 0.0414
_refine_ls_shift/su_max 0.001
_refine_ls_shift/su_mean 0.000
_refine_ls_structure_factor_coef Fsqd
_refine_ls_weighting_details 'calc w=1/[\s^2^(Fo^2^)+(0.0578P)^2^+0.5219P] where P=(Fo^2^+2Fc^2^)/3'
_refine_ls_weighting_scheme calc
_refine_ls_wR_factor_gt 0.0980
_refine_ls_wR_factor_ref 0.1135
_reflns_number_gt 934
_reflns_number_total 1244
_reflns_threshold_expression >2sigma(I)
_cod_data_source_file om900100f_si_002.cif
_cod_data_source_block jl062
_cod_original_cell_volume 1447.1(9)
_cod_original_sg_symbol_H-M 'P bca'
_cod_database_code 4069243

loop_
_symmetry_equiv_pos_as_xyz
'x, y, z'
'-x+1/2, -y, z+1/2'
'x+1/2, -y+1/2, -z'
'-x, y+1/2, -z+1/2'
'-x, -y, -z'
'x-1/2, y, -z-1/2'
'-x-1/2, y-1/2, z'
'x, -y-1/2, z-1/2'

loop_
_atom_site_label
_atom_site_type_symbol
_atom_site_fract_x
_atom_site_fract_y
_atom_site_fract_z
_atom_site_U_iso_or_equiv
_atom_site_adp_type
_atom_site_occupancy
_atom_site_symmetry_multiplicity
_atom_site_calc_flag
_atom_site_refinement_flags
C2 C 0.84556(15) 0.0608(3) -0.09399(13) 0.0390(5) Uani 1 1 d .
H2 H 0.9114 0.0689 -0.0755 0.047 Uiso 1 1 calc R
C3 C 0.77241(13) 0.1127(3) -0.02504(12) 0.0322(5) Uani 1 1 d .
C4 C 0.67330(15) 0.1098(3) -0.04339(14) 0.0380(5) Uani 1 1 d .
C5 C 0.60377(15) 0.1605(3) 0.02004(15) 0.0421(6) Uani 1 1 d .
H5 H 0.5368 0.1599 0.0052 0.050 Uiso 1 1 calc R
C6 C 0.63644(15) 0.2118(3) 0.10557(14) 0.0388(5) Uani 1 1 d .
C7 C 0.73225(13) 0.2175(3) 0.13108(13) 0.0349(5) Uani 1 1 d .
H7 H 0.7513 0.2547 0.1914 0.042 Uiso 1 1 calc R
C8 C 0.79984(13) 0.1666(3) 0.06515(13) 0.0317(5) Uani 1 1 d .
C10 C 0.92921(16) 0.2082(4) 0.17397(14) 0.0448(6) Uani 1 1 d .
H10A H 0.9125 0.3365 0.1885 0.067 Uiso 1 1 calc R
H10B H 0.9995 0.1924 0.1776 0.067 Uiso 1 1 calc R
H10C H 0.8978 0.1254 0.2184 0.067 Uiso 1 1 calc R
O1 O 0.83000(12) 0.0088(3) -0.17195(10) 0.0526(5) Uani 1 1 d .
O9 O 0.89652(9) 0.1642(2) 0.08168(9) 0.0390(4) Uani 1 1 d .
F11 F 0.64254(9) 0.0557(2) -0.12743(9) 0.0569(5) Uani 1 1 d .
F12 F 0.56953(9) 0.2632(2) 0.16899(9) 0.0547(5) Uani 1 1 d .

loop_
_atom_site_aniso_label
_atom_site_aniso_U_11
_atom_site_aniso_U_22
_atom_site_aniso_U_33
_atom_site_aniso_U_23
_atom_site_aniso_U_13
_atom_site_aniso_U_12
C2 0.0429(12) 0.0425(15) 0.0317(11) 0.0005(9) 0.0019(9) -0.0009(10)
C3 0.0321(10) 0.0343(13) 0.0304(10) 0.0025(8) -0.0002(8) 0.0004(9)
C4 0.0392(11) 0.0403(15) 0.0346(11) -0.0026(9) -0.0068(9) -0.0009(10)
C5 0.0280(10) 0.0445(15) 0.0536(14) 0.0038(11) -0.0013(9) -0.0004(9)
C6 0.0371(11) 0.0394(14) 0.0399(11) 0.0057(10) 0.0113(9) 0.0030(9)
C7 0.0384(12) 0.0388(14) 0.0276(10) 0.0021(8) 0.0012(8) 0.0032(9)
C8 0.0311(10) 0.0331(13) 0.0309(10) 0.0050(8) 0.0002(8) 0.0000(9)
C10 0.0400(12) 0.0607(18) 0.0337(11) -0.0077(10) -0.0086(9) 0.0033(11)
O1 0.0611(10) 0.0664(14) 0.0302(8) -0.0077(7) 0.0011(7) 0.0058(9)
O9 0.0291(7) 0.0583(11) 0.0296(7) -0.0042(7) -0.0032(6) 0.0036(7)
F11 0.0475(8) 0.0734(11) 0.0498(8) -0.0171(7) -0.0164(6) 0.0021(7)
F12 0.0404(7) 0.0737(12) 0.0501(8) 0.0077(7) 0.0183(6) 0.0110(7)

loop_
_atom_type_symbol
_atom_type_description
_atom_type_scat_dispersion_real
_atom_type_scat_dispersion_imag
_atom_type_scat_source
C C 0.0033 0.0016 'International Tables Vol C Tables 4.2.6.8 and 6.1.1.4'
H H 0.0000 0.0000 'International Tables Vol C Tables 4.2.6.8 and 6.1.1.4'
O O 0.0106 0.0060 'International Tables Vol C Tables 4.2.6.8 and 6.1.1.4'
F F 0.0171 0.0103 'International Tables Vol C Tables 4.2.6.8 and 6.1.1.4'

loop_
_geom_angle_atom_site_label_1
_geom_angle_atom_site_label_2
_geom_angle_atom_site_label_3
_geom_angle
O1 C2 C3 126.2(2)
O1 C2 H2 116.9
C3 C2 H2 116.9
C4 C3 C8 116.29(17)
C4 C3 C2 122.87(18)
C8 C3 C2 120.83(17)
F11 C4 C5 117.28(18)
F11 C4 C3 119.08(18)
C5 C4 C3 123.64(19)
C6 C5 C4 116.35(19)
C6 C5 H5 121.8
C4 C5 H5 121.8
F12 C6 C5 117.49(19)
F12 C6 C7 117.87(19)
C5 C6 C7 124.63(19)
C6 C7 C8 117.20(18)
C6 C7 H7 121.4
C8 C7 H7 121.4
O9 C8 C7 123.11(17)
O9 C8 C3 115.03(16)
C7 C8 C3 121.86(18)
O9 C10 H10A 109.5
O9 C10 H10B 109.5
H10A C10 H10B 109.5
O9 C10 H10C 109.5
H10A C10 H10C 109.5
H10B C10 H10C 109.5
C8 O9 C10 117.88(15)

loop_
_geom_bond_atom_site_label_1
_geom_bond_atom_site_label_2
_geom_bond_distance
C2 O1 1.208(2)
C2 C3 1.469(3)
C2 H2 0.9500
C3 C4 1.396(3)
C3 C8 1.414(3)
C4 F11 1.346(2)
C4 C5 1.379(3)
C5 C6 1.369(3)
C5 H5 0.9500
C6 F12 1.355(2)
C6 C7 1.376(3)
C7 C8 1.385(3)
C7 H7 0.9500
C8 O9 1.358(2)
C10 O9 1.445(2)
C10 H10A 0.9800
C10 H10B 0.9800
C10 H10C 0.9800

loop_
_geom_torsion_atom_site_label_1
_geom_torsion_atom_site_label_2
_geom_torsion_atom_site_label_3
_geom_torsion_atom_site_label_4
_geom_torsion
O1 C2 C3 C4 -1.0(4)
O1 C2 C3 C8 178.2(2)
C8 C3 C4 F11 -178.53(19)
C2 C3 C4 F11 0.7(3)
C8 C3 C4 C5 1.7(3)
C2 C3 C4 C5 -179.1(2)
F11 C4 C5 C6 178.8(2)
C3 C4 C5 C6 -1.4(4)
C4 C5 C6 F12 179.6(2)
C4 C5 C6 C7 0.7(4)
F12 C6 C7 C8 -179.3(2)
C5 C6 C7 C8 -0.3(3)
C6 C7 C8 O9 -179.28(19)
C6 C7 C8 C3 0.6(3)
C4 C3 C8 O9 178.61(19)
C2 C3 C8 O9 -0.6(3)
C4 C3 C8 C7 -1.3(3)
C2 C3 C8 C7 179.5(2)
C7 C8 O9 C10 3.1(3)
C3 C8 O9 C10 -176.75(19)

loop_
_cod_related_entry_id
_cod_related_entry_database
_cod_related_entry_code
1 ChemSpider 30659735
